data_4131122
loop_
_publ_author_name
'Clarke, Ryan M.'
'Storr, Tim'

_publ_section_title
;
 Tuning Electronic Structure To Control Manganese Nitride Activation.
;
_journal_issue 47
_journal_name_full 'Journal of the American Chemical Society'
_journal_page_first 15299
_journal_page_last 15302
_journal_paper_doi 10.1021/jacs.6b09576
_journal_volume 138
_journal_year 2016
_chemical_formula_moiety 'C32 H46 Mn N5 O2'
_chemical_formula_sum 'C32 H46 Mn N5 O2'
_chemical_formula_weight 587.68
_space_group_crystal_system monoclinic
_space_group_IT_number 14
_space_group_name_Hall '-P 2yn'
_space_group_name_H-M_alt 'P 1 21/n 1'
_atom_sites_solution_hydrogens geom
_audit_creation_method SHELXL-2014/7
_cell_angle_alpha 90
_cell_angle_beta 102.813(15)
_cell_angle_gamma 90
_cell_formula_units_Z 4
_cell_length_a 9.313(4)
_cell_length_b 28.127(11)
_cell_length_c 12.193(5)
_cell_measurement_reflns_used 9388
_cell_measurement_temperature 150(2)
_cell_measurement_theta_max 25.54
_cell_measurement_theta_min 2.24
_cell_volume 3114(2)
_computing_structure_refinement 'SHELXL-2014/7 (Sheldrick, 2014)'
_diffrn_ambient_temperature 150(2)
_diffrn_measured_fraction_theta_full 1.000
_diffrn_measured_fraction_theta_max 0.940
_diffrn_measurement_device_type 'Bruker APEX-II CCD'
_diffrn_radiation_type MoK\a
_diffrn_radiation_wavelength 0.71073
_diffrn_reflns_av_R_equivalents 0.0350
_diffrn_reflns_av_unetI/netI 0.0210
_diffrn_reflns_Laue_measured_fraction_full 1.000
_diffrn_reflns_Laue_measured_fraction_max 0.940
_diffrn_reflns_limit_h_max 12
_diffrn_reflns_limit_h_min -12
_diffrn_reflns_limit_k_max 37
_diffrn_reflns_limit_k_min -37
_diffrn_reflns_limit_l_max 16
_diffrn_reflns_limit_l_min -16
_diffrn_reflns_number 99859
_diffrn_reflns_point_group_measured_fraction_full 1.000
_diffrn_reflns_point_group_measured_fraction_max 0.940
_diffrn_reflns_theta_full 25.242
_diffrn_reflns_theta_max 28.281
_diffrn_reflns_theta_min 1.448
_exptl_absorpt_coefficient_mu 0.460
_exptl_absorpt_correction_T_max 0.7459
_exptl_absorpt_correction_T_min 0.6963
_exptl_absorpt_correction_type multi-scan
_exptl_absorpt_process_details 'Sheldrick, G. M. (1996). SADABS. University of G\"ottingen, Germany'
_exptl_crystal_colour brown
_exptl_crystal_density_diffrn 1.253
_exptl_crystal_description block
_exptl_crystal_F_000 1256
_exptl_crystal_size_max 0.442
_exptl_crystal_size_mid 0.242
_exptl_crystal_size_min 0.194
_refine_diff_density_max 1.219
_refine_diff_density_min -1.150
_refine_diff_density_rms 0.297
_refine_ls_extinction_method none
_refine_ls_goodness_of_fit_ref 1.267
_refine_ls_hydrogen_treatment constr
_refine_ls_matrix_type full
_refine_ls_number_parameters 427
_refine_ls_number_reflns 7860
_refine_ls_number_restraints 429
_refine_ls_restrained_S_all 1.245
_refine_ls_R_factor_all 0.0940
_refine_ls_R_factor_gt 0.0778
_refine_ls_shift/su_max 0.000
_refine_ls_shift/su_mean 0.000
_refine_ls_structure_factor_coef Fsqd
_refine_ls_weighting_details 'w=1/[\s^2^(Fo^2^)+8.7586P] where P=(Fo^2^+2Fc^2^)/3'
_refine_ls_weighting_scheme calc
_refine_ls_wR_factor_gt 0.1681
_refine_ls_wR_factor_ref 0.1737
_reflns_Friedel_coverage 0.000
_reflns_number_gt 6428
_reflns_number_total 7860
_reflns_threshold_expression 'I > 2\s(I)'
_cod_data_source_file ja6b09576_si_002.cif
_cod_data_source_block mo_rmc_v_NMe2_neutral_0m_a
_cod_depositor_comments
;
The following automatic conversions were performed:

data item '_exptl_absorpt_correction_type' value 'Multi-Scan' was
changed to 'multi-scan' in accordance with the
/home/saulius/struct/COD-crude-data/automatic-downloads/DataCite-retrospective/ACS/depositions/lib/dictionaries/cif_core.dic
dictionary named 'cif_core.dic' version 2.4.2 last updated on
2011-04-26.

Automatic conversion script
Id: cif_fix_values 6909 2019-04-08 15:41:33Z antanas 
;
_cod_original_sg_symbol_H-M 'P 21/n'
_cod_database_code 4131122
_shelx_shelxl_version_number 2014/7
_shelx_space_group_comment
;
The symmetry employed for this shelxl refinement is uniquely defined
by the following loop, which should always be used as a source of
symmetry information in preference to the above space-group names.
They are only intended as comments.
;
_shelx_estimated_absorpt_t_min 0.823
_shelx_estimated_absorpt_t_max 0.916

loop_
_space_group_symop_operation_xyz
'x, y, z'
'-x+1/2, y+1/2, -z+1/2'
'-x, -y, -z'
'x-1/2, -y-1/2, z-1/2'

loop_
_atom_site_label
_atom_site_type_symbol
_atom_site_fract_x
_atom_site_fract_y
_atom_site_fract_z
_atom_site_U_iso_or_equiv
_atom_site_adp_type
_atom_site_occupancy
_atom_site_site_symmetry_order
_atom_site_calc_flag
_atom_site_refinement_flags_posn
_atom_site_refinement_flags_adp
_atom_site_refinement_flags_occupancy
_atom_site_disorder_assembly
_atom_site_disorder_group
Mn1 Mn 0.63596(6) 0.36696(2) 0.58490(5) 0.03481(15) Uani 1 1 d . U . . .
O1 O 0.8461(3) 0.36512(11) 0.6314(2) 0.0418(7) Uani 1 1 d . U . . .
N1 N 0.6434(4) 0.32725(15) 0.4542(3) 0.0503(10) Uani 1 1 d . U . . .
C1 C 0.9383(4) 0.33417(14) 0.6052(3) 0.0354(8) Uani 1 1 d . U . . .
N2 N 0.4587(4) 0.39033(13) 0.4810(3) 0.0466(9) Uani 1 1 d . U . . .
C2 C 1.0885(4) 0.33235(14) 0.6694(3) 0.0369(8) Uani 1 1 d . U . . .
O2 O 0.6591(3) 0.42678(10) 0.6607(2) 0.0408(7) Uani 1 1 d . U . . .
N3 N 0.5755(5) 0.33282(16) 0.6595(3) 0.0581(11) Uani 1 1 d . U . . .
C3 C 1.1840(4) 0.30022(16) 0.6365(4) 0.0431(9) Uani 1 1 d . U . . .
H3 H 1.2826 0.2993 0.6791 0.052 Uiso 1 1 calc R U . . .
C4 C 1.1452(5) 0.26882(16) 0.5441(4) 0.0460(10) Uani 1 1 d . U . . .
N4 N 1.2496(4) 0.23787(17) 0.5143(4) 0.0665(13) Uani 1 1 d . U . . .
C5 C 1.0024(5) 0.27068(16) 0.4827(4) 0.0476(10) Uani 1 1 d . U . . .
H5 H 0.9723 0.2501 0.4200 0.057 Uiso 1 1 calc R U . . .
N5 N 0.2387(4) 0.56849(14) 0.6709(4) 0.0530(10) Uani 1 1 d . U . . .
C6 C 0.8992(4) 0.30284(16) 0.5115(4) 0.0408(9) Uani 1 1 d . U . . .
C8 C 1.0456(6) 0.3585(2) 0.8579(4) 0.0598(13) Uani 1 1 d . U . . .
H8A H 0.9416 0.3637 0.8224 0.090 Uiso 1 1 calc R U . . .
H8B H 1.0764 0.3813 0.9195 0.090 Uiso 1 1 calc R U . . .
H8C H 1.0587 0.3261 0.8877 0.090 Uiso 1 1 calc R U . . .
C7 C 1.1398(4) 0.36552(16) 0.7700(4) 0.0417(9) Uani 1 1 d . U . . .
C9 C 1.1285(6) 0.41697(17) 0.7292(5) 0.0578(12) Uani 1 1 d . U . . .
H9A H 1.1948 0.4219 0.6781 0.087 Uiso 1 1 calc R U . . .
H9B H 1.1562 0.4384 0.7938 0.087 Uiso 1 1 calc R U . . .
H9C H 1.0270 0.4237 0.6894 0.087 Uiso 1 1 calc R U . . .
C10 C 1.3009(5) 0.3565(2) 0.8312(5) 0.0726(17) Uani 1 1 d . U . . .
H10A H 1.3126 0.3232 0.8553 0.109 Uiso 1 1 calc R U . . .
H10B H 1.3266 0.3773 0.8972 0.109 Uiso 1 1 calc R U . . .
H10C H 1.3661 0.3633 0.7801 0.109 Uiso 1 1 calc R U . . .
C11 C 1.3744(6) 0.2246(2) 0.5996(6) 0.0801(19) Uani 1 1 d . U . . .
H11A H 1.4380 0.2035 0.5675 0.120 Uiso 1 1 calc R U . . .
H11B H 1.3413 0.2081 0.6604 0.120 Uiso 1 1 calc R U . . .
H11C H 1.4296 0.2532 0.6296 0.120 Uiso 1 1 calc R U . . .
C13 C 0.7558(5) 0.30360(18) 0.4384(4) 0.0526(12) Uani 1 1 d . U . . .
H13 H 0.7421 0.2849 0.3720 0.063 Uiso 1 1 calc R U . . .
C12 C 1.1924(7) 0.1995(3) 0.4402(7) 0.111(3) Uani 1 1 d . U . . .
H12A H 1.1253 0.2122 0.3730 0.167 Uiso 1 1 calc R U . . .
H12B H 1.1388 0.1774 0.4788 0.167 Uiso 1 1 calc R U . . .
H12C H 1.2738 0.1827 0.4182 0.167 Uiso 1 1 calc R U . . .
C20 C 0.3893(4) 0.42963(16) 0.4888(4) 0.0454(10) Uani 1 1 d . U . . .
H20 H 0.3086 0.4373 0.4288 0.054 Uiso 1 1 calc R U . . .
C21 C 0.4242(4) 0.46251(14) 0.5803(3) 0.0352(8) Uani 1 1 d . U . . .
C22 C 0.3202(4) 0.49864(15) 0.5817(4) 0.0399(9) Uani 1 1 d . U . . .
H22 H 0.2360 0.5010 0.5216 0.048 Uiso 1 1 calc R U . . .
C23 C 0.3389(5) 0.53056(15) 0.6689(4) 0.0397(9) Uani 1 1 d . U . . .
C24 C 0.4665(5) 0.52540(15) 0.7563(4) 0.0427(9) Uani 1 1 d . U . . .
H24 H 0.4788 0.5468 0.8180 0.051 Uiso 1 1 calc R U . . .
C25 C 0.5742(5) 0.49142(14) 0.7580(3) 0.0383(8) Uani 1 1 d . U . . .
C26 C 0.5545(4) 0.45853(14) 0.6655(3) 0.0346(8) Uani 1 1 d . U . . .
C27 C 0.7105(5) 0.48746(17) 0.8561(4) 0.0519(11) Uani 1 1 d . U . . .
C28 C 0.7126(7) 0.4373(2) 0.9084(4) 0.0711(16) Uani 1 1 d . U . . .
H00P H 0.7139 0.4133 0.8505 0.107 Uiso 1 1 calc R U . . .
H00Q H 0.6246 0.4330 0.9389 0.107 Uiso 1 1 calc R U . . .
H00R H 0.8008 0.4339 0.9691 0.107 Uiso 1 1 calc R U . . .
C29 C 0.8504(5) 0.4961(2) 0.8126(5) 0.0685(15) Uani 1 1 d . U . . .
H29A H 0.8533 0.4739 0.7512 0.103 Uiso 1 1 calc R U . . .
H29B H 0.9370 0.4911 0.8739 0.103 Uiso 1 1 calc R U . . .
H29C H 0.8505 0.5288 0.7850 0.103 Uiso 1 1 calc R U . . .
C30 C 0.7067(7) 0.5240(2) 0.9495(5) 0.0751(18) Uani 1 1 d . U . . .
H30A H 0.7043 0.5562 0.9185 0.113 Uiso 1 1 calc R U . . .
H30B H 0.7949 0.5203 1.0101 0.113 Uiso 1 1 calc R U . . .
H30C H 0.6187 0.5188 0.9795 0.113 Uiso 1 1 calc R U . . .
C31 C 0.2166(7) 0.5836(3) 0.7790(5) 0.092(2) Uani 1 1 d . U . . .
H31A H 0.1401 0.6081 0.7684 0.138 Uiso 1 1 calc R U . . .
H31B H 0.3088 0.5965 0.8238 0.138 Uiso 1 1 calc R U . . .
H31C H 0.1858 0.5563 0.8183 0.138 Uiso 1 1 calc R U . . .
C32 C 0.1008(6) 0.5667(2) 0.5866(5) 0.0678(15) Uani 1 1 d . U . . .
H32A H 0.1218 0.5628 0.5119 0.102 Uiso 1 1 calc R U . . .
H32B H 0.0461 0.5964 0.5889 0.102 Uiso 1 1 calc R U . . .
H32C H 0.0417 0.5398 0.6024 0.102 Uiso 1 1 calc R U . . .
C14 C 0.4872(11) 0.3172(4) 0.3835(9) 0.042(2) Uani 0.501(17) 1 d . U P A 1
H14A H 0.4305 0.3018 0.4346 0.050 Uiso 0.501(17) 1 calc R U P A 1
C15 C 0.467(3) 0.2888(11) 0.285(2) 0.057(5) Uani 0.501(17) 1 d . U P A 1
H15A H 0.4947 0.2556 0.3071 0.069 Uiso 0.501(17) 1 calc R U P A 1
H15B H 0.5345 0.3002 0.2384 0.069 Uiso 0.501(17) 1 calc R U P A 1
C16 C 0.3110(17) 0.2885(6) 0.2121(14) 0.070(4) Uani 0.501(17) 1 d . U P A 1
H16A H 0.3106 0.2719 0.1405 0.084 Uiso 0.501(17) 1 calc R U P A 1
H16B H 0.2454 0.2709 0.2514 0.084 Uiso 0.501(17) 1 calc R U P A 1
C17 C 0.254(2) 0.3382(6) 0.1877(14) 0.071(4) Uani 0.501(17) 1 d . U P A 1
H17A H 0.1502 0.3370 0.1447 0.086 Uiso 0.501(17) 1 calc R U P A 1
H17B H 0.3126 0.3548 0.1411 0.086 Uiso 0.501(17) 1 calc R U P A 1
C18 C 0.262(4) 0.3659(13) 0.299(3) 0.058(5) Uani 0.501(17) 1 d . U P A 1
H18A H 0.2025 0.3499 0.3456 0.070 Uiso 0.501(17) 1 calc R U P A 1
H18B H 0.2251 0.3987 0.2828 0.070 Uiso 0.501(17) 1 calc R U P A 1
C19 C 0.4288(12) 0.3666(4) 0.3612(9) 0.042(2) Uani 0.501(17) 1 d . U P A 1
H19B H 0.4870 0.3837 0.3136 0.050 Uiso 0.501(17) 1 calc R U P A 1
C14A C 0.5222(12) 0.3383(5) 0.3528(9) 0.047(3) Uani 0.499(17) 1 d . U P A 2
H14B H 0.5510 0.3668 0.3135 0.056 Uiso 0.499(17) 1 calc R U P A 2
C19A C 0.3952(10) 0.3513(4) 0.4049(11) 0.045(3) Uani 0.499(17) 1 d . U P A 2
H19A H 0.3696 0.3239 0.4492 0.055 Uiso 0.499(17) 1 calc R U P A 2
C16A C 0.3476(18) 0.3088(8) 0.1800(14) 0.086(6) Uani 0.499(17) 1 d . U P A 2
H16C H 0.3145 0.2807 0.1321 0.103 Uiso 0.499(17) 1 calc R U P A 2
H16D H 0.3721 0.3342 0.1310 0.103 Uiso 0.499(17) 1 calc R U P A 2
C15A C 0.485(4) 0.2957(12) 0.266(2) 0.063(6) Uani 0.499(17) 1 d . U P A 2
H15C H 0.5681 0.2905 0.2282 0.075 Uiso 0.499(17) 1 calc R U P A 2
H15D H 0.4694 0.2661 0.3052 0.075 Uiso 0.499(17) 1 calc R U P A 2
C18A C 0.264(4) 0.3654(15) 0.315(3) 0.073(7) Uani 0.499(17) 1 d . U P A 2
H18C H 0.1809 0.3735 0.3498 0.088 Uiso 0.499(17) 1 calc R U P A 2
H18D H 0.2885 0.3940 0.2754 0.088 Uiso 0.499(17) 1 calc R U P A 2
C17A C 0.2183(18) 0.3261(8) 0.2311(16) 0.082(6) Uani 0.499(17) 1 d . U P A 2
H17C H 0.1372 0.3374 0.1699 0.099 Uiso 0.499(17) 1 calc R U P A 2
H17D H 0.1808 0.2990 0.2686 0.099 Uiso 0.499(17) 1 calc R U P A 2

loop_
_atom_site_aniso_label
_atom_site_aniso_U_11
_atom_site_aniso_U_22
_atom_site_aniso_U_33
_atom_site_aniso_U_23
_atom_site_aniso_U_13
_atom_site_aniso_U_12
Mn1 0.0310(3) 0.0385(3) 0.0338(3) -0.0031(3) 0.0049(2) 0.0000(3)
O1 0.0314(13) 0.0452(16) 0.0461(16) -0.0124(13) 0.0025(11) 0.0045(12)
N1 0.0389(18) 0.062(2) 0.0436(19) -0.0171(17) -0.0040(15) 0.0110(16)
C1 0.0338(18) 0.0348(19) 0.0373(19) 0.0007(15) 0.0076(15) 0.0013(15)
N2 0.0304(16) 0.050(2) 0.052(2) -0.0179(16) -0.0080(14) 0.0025(14)
C2 0.0334(18) 0.0358(19) 0.041(2) 0.0004(15) 0.0072(15) -0.0004(15)
O2 0.0302(13) 0.0458(16) 0.0421(15) -0.0103(12) -0.0017(11) 0.0050(12)
N3 0.057(2) 0.069(3) 0.047(2) 0.0050(19) 0.0072(18) -0.013(2)
C3 0.0289(18) 0.047(2) 0.052(2) -0.0037(18) 0.0061(17) 0.0012(16)
C4 0.035(2) 0.045(2) 0.059(3) -0.0086(19) 0.0113(18) 0.0030(17)
N4 0.040(2) 0.068(3) 0.089(3) -0.031(2) 0.009(2) 0.0124(19)
C5 0.040(2) 0.047(2) 0.055(3) -0.015(2) 0.0082(18) -0.0008(18)
N5 0.050(2) 0.047(2) 0.061(2) -0.0006(18) 0.0110(18) 0.0163(17)
C6 0.0341(19) 0.046(2) 0.040(2) -0.0051(17) 0.0033(16) 0.0030(16)
C8 0.063(3) 0.072(3) 0.046(3) -0.007(2) 0.013(2) -0.004(3)
C7 0.0321(18) 0.049(2) 0.043(2) -0.0072(18) 0.0055(15) 0.0001(17)
C9 0.057(3) 0.050(3) 0.068(3) -0.010(2) 0.015(2) -0.011(2)
C10 0.043(3) 0.088(4) 0.077(4) -0.036(3) -0.006(2) 0.008(3)
C11 0.057(3) 0.072(4) 0.104(5) -0.018(3) 0.003(3) 0.028(3)
C13 0.043(2) 0.066(3) 0.043(2) -0.020(2) -0.0010(18) 0.011(2)
C12 0.053(3) 0.118(5) 0.155(7) -0.087(5) 0.007(4) 0.020(3)
C20 0.0305(19) 0.052(2) 0.046(2) -0.0107(18) -0.0075(17) 0.0045(17)
C21 0.0304(17) 0.0365(19) 0.0380(19) -0.0020(15) 0.0063(15) -0.0004(15)
C22 0.0308(19) 0.043(2) 0.044(2) 0.0043(17) 0.0047(16) 0.0040(16)
C23 0.038(2) 0.036(2) 0.046(2) 0.0026(16) 0.0133(16) 0.0048(16)
C24 0.043(2) 0.039(2) 0.045(2) -0.0051(17) 0.0086(17) 0.0034(17)
C25 0.039(2) 0.036(2) 0.0376(19) -0.0027(15) 0.0051(16) 0.0011(16)
C26 0.0296(17) 0.0368(19) 0.0372(19) -0.0027(15) 0.0073(14) 0.0002(14)
C27 0.049(2) 0.052(3) 0.046(2) -0.0169(19) -0.0080(19) 0.012(2)
C28 0.091(4) 0.066(3) 0.046(3) -0.003(2) -0.006(3) 0.020(3)
C29 0.043(3) 0.075(4) 0.079(4) -0.024(3) -0.005(2) 0.005(2)
C30 0.073(4) 0.078(4) 0.061(3) -0.032(3) -0.014(3) 0.019(3)
C31 0.080(4) 0.118(6) 0.077(4) -0.020(4) 0.014(3) 0.050(4)
C32 0.053(3) 0.069(4) 0.077(3) 0.007(3) 0.005(3) 0.025(3)
C14 0.036(4) 0.043(5) 0.042(4) -0.004(3) -0.003(3) -0.005(3)
C15 0.052(8) 0.056(7) 0.057(8) -0.017(6) -0.005(6) 0.002(6)
C16 0.056(7) 0.068(7) 0.070(8) -0.023(6) -0.017(6) 0.002(5)
C17 0.062(8) 0.075(7) 0.061(7) -0.025(6) -0.023(6) 0.006(6)
C18 0.038(6) 0.065(8) 0.058(8) -0.018(6) -0.018(5) 0.000(5)
C19 0.038(4) 0.043(4) 0.037(4) -0.007(3) -0.005(3) -0.003(3)
C14A 0.036(4) 0.059(6) 0.040(4) -0.015(4) -0.004(3) 0.005(4)
C19A 0.031(4) 0.054(5) 0.046(5) -0.015(4) -0.001(3) -0.007(3)
C16A 0.065(7) 0.120(14) 0.059(7) -0.050(8) -0.021(5) 0.018(8)
C15A 0.051(7) 0.081(11) 0.049(8) -0.029(8) -0.005(6) 0.001(7)
C18A 0.050(7) 0.091(11) 0.063(9) -0.039(8) -0.020(6) 0.010(7)
C17A 0.050(6) 0.107(12) 0.074(9) -0.047(9) -0.021(6) 0.007(6)

loop_
_atom_type_symbol
_atom_type_description
_atom_type_scat_dispersion_real
_atom_type_scat_dispersion_imag
_atom_type_scat_source
C C 0.0033 0.0016 'International Tables Vol C Tables 4.2.6.8 and 6.1.1.4'
H H 0.0000 0.0000 'International Tables Vol C Tables 4.2.6.8 and 6.1.1.4'
N N 0.0061 0.0033 'International Tables Vol C Tables 4.2.6.8 and 6.1.1.4'
O O 0.0106 0.0060 'International Tables Vol C Tables 4.2.6.8 and 6.1.1.4'
Mn Mn 0.3368 0.7283 'International Tables Vol C Tables 4.2.6.8 and 6.1.1.4'

loop_
_geom_angle_atom_site_label_1
_geom_angle_atom_site_label_2
_geom_angle_atom_site_label_3
_geom_angle
N3 Mn1 O2 106.6(2)
N3 Mn1 O1 107.27(19)
O2 Mn1 O1 83.24(12)
N3 Mn1 N2 103.2(2)
O2 Mn1 N2 90.33(13)
O1 Mn1 N2 149.41(16)
N3 Mn1 N1 102.2(2)
O2 Mn1 N1 151.11(16)
O1 Mn1 N1 90.43(14)
N2 Mn1 N1 80.90(15)
C1 O1 Mn1 128.9(3)
C13 N1 C14A 117.9(5)
C13 N1 C14 121.1(5)
C13 N1 Mn1 126.2(3)
C14A N1 Mn1 113.2(4)
C14 N1 Mn1 111.1(4)
O1 C1 C6 122.8(4)
O1 C1 C2 119.9(3)
C6 C1 C2 117.2(4)
C20 N2 C19A 123.0(5)
C20 N2 C19 116.2(5)
C20 N2 Mn1 127.0(3)
C19A N2 Mn1 108.7(5)
C19 N2 Mn1 114.1(4)
C3 C2 C1 118.1(4)
C3 C2 C7 121.5(4)
C1 C2 C7 120.4(3)
C26 O2 Mn1 127.4(2)
C2 C3 C4 124.8(4)
C2 C3 H3 117.6
C4 C3 H3 117.6
C5 C4 N4 121.5(4)
C5 C4 C3 117.1(4)
N4 C4 C3 121.4(4)
C4 N4 C11 118.0(4)
C4 N4 C12 116.4(4)
C11 N4 C12 113.1(5)
C4 C5 C6 121.1(4)
C4 C5 H5 119.5
C6 C5 H5 119.5
C23 N5 C31 117.6(4)
C23 N5 C32 116.2(4)
C31 N5 C32 111.9(4)
C5 C6 C1 121.7(4)
C5 C6 C13 116.4(4)
C1 C6 C13 121.8(4)
C7 C8 H8A 109.5
C7 C8 H8B 109.5
H8A C8 H8B 109.5
C7 C8 H8C 109.5
H8A C8 H8C 109.5
H8B C8 H8C 109.5
C9 C7 C2 109.3(4)
C9 C7 C10 107.7(4)
C2 C7 C10 112.7(4)
C9 C7 C8 109.8(4)
C2 C7 C8 110.8(4)
C10 C7 C8 106.6(4)
C7 C9 H9A 109.5
C7 C9 H9B 109.5
H9A C9 H9B 109.5
C7 C9 H9C 109.5
H9A C9 H9C 109.5
H9B C9 H9C 109.5
C7 C10 H10A 109.5
C7 C10 H10B 109.5
H10A C10 H10B 109.5
C7 C10 H10C 109.5
H10A C10 H10C 109.5
H10B C10 H10C 109.5
N4 C11 H11A 109.5
N4 C11 H11B 109.5
H11A C11 H11B 109.5
N4 C11 H11C 109.5
H11A C11 H11C 109.5
H11B C11 H11C 109.5
N1 C13 C6 126.2(4)
N1 C13 H13 116.9
C6 C13 H13 116.9
N4 C12 H12A 109.5
N4 C12 H12B 109.5
H12A C12 H12B 109.5
N4 C12 H12C 109.5
H12A C12 H12C 109.5
H12B C12 H12C 109.5
N2 C20 C21 125.3(4)
N2 C20 H20 117.3
C21 C20 H20 117.3
C22 C21 C26 121.9(4)
C22 C21 C20 116.0(4)
C26 C21 C20 122.1(4)
C23 C22 C21 120.8(4)
C23 C22 H22 119.6
C21 C22 H22 119.6
C22 C23 C24 117.2(4)
C22 C23 N5 122.2(4)
C24 C23 N5 120.6(4)
C25 C24 C23 124.5(4)
C25 C24 H24 117.7
C23 C24 H24 117.7
C24 C25 C26 117.9(4)
C24 C25 C27 122.1(4)
C26 C25 C27 120.0(4)
O2 C26 C21 122.4(3)
O2 C26 C25 119.9(3)
C21 C26 C25 117.6(3)
C29 C27 C30 108.1(4)
C29 C27 C25 109.7(4)
C30 C27 C25 112.1(4)
C29 C27 C28 110.7(4)
C30 C27 C28 107.7(5)
C25 C27 C28 108.6(4)
C27 C28 H00P 109.5
C27 C28 H00Q 109.5
H00P C28 H00Q 109.5
C27 C28 H00R 109.5
H00P C28 H00R 109.5
H00Q C28 H00R 109.5
C27 C29 H29A 109.5
C27 C29 H29B 109.5
H29A C29 H29B 109.5
C27 C29 H29C 109.5
H29A C29 H29C 109.5
H29B C29 H29C 109.5
C27 C30 H30A 109.5
C27 C30 H30B 109.5
H30A C30 H30B 109.5
C27 C30 H30C 109.5
H30A C30 H30C 109.5
H30B C30 H30C 109.5
N5 C31 H31A 109.5
N5 C31 H31B 109.5
H31A C31 H31B 109.5
N5 C31 H31C 109.5
H31A C31 H31C 109.5
H31B C31 H31C 109.5
N5 C32 H32A 109.5
N5 C32 H32B 109.5
H32A C32 H32B 109.5
N5 C32 H32C 109.5
H32A C32 H32C 109.5
H32B C32 H32C 109.5
C15 C14 C19 113.1(16)
C15 C14 N1 120.6(14)
C19 C14 N1 101.0(9)
C15 C14 H14A 107.1
C19 C14 H14A 107.1
N1 C14 H14A 107.1
C14 C15 C16 115(2)
C14 C15 H15A 108.5
C16 C15 H15A 108.5
C14 C15 H15B 108.5
C16 C15 H15B 108.5
H15A C15 H15B 107.5
C17 C16 C15 111.3(16)
C17 C16 H16A 109.4
C15 C16 H16A 109.4
C17 C16 H16B 109.4
C15 C16 H16B 109.4
H16A C16 H16B 108.0
C16 C17 C18 110.3(18)
C16 C17 H17A 109.6
C18 C17 H17A 109.6
C16 C17 H17B 109.6
C18 C17 H17B 109.6
H17A C17 H17B 108.1
C17 C18 C19 107(2)
C17 C18 H18A 110.4
C19 C18 H18A 110.4
C17 C18 H18B 110.4
C19 C18 H18B 110.4
H18A C18 H18B 108.6
C14 C19 C18 110.8(16)
C14 C19 N2 104.0(8)
C18 C19 N2 114.1(15)
C14 C19 H19B 109.2
C18 C19 H19B 109.2
N2 C19 H19B 109.2
C19A C14A N1 102.6(10)
C19A C14A C15A 113.1(14)
N1 C14A C15A 113.8(14)
C19A C14A H14B 109.1
N1 C14A H14B 109.1
C15A C14A H14B 109.1
N2 C19A C18A 114.3(17)
N2 C19A C14A 101.7(9)
C18A C19A C14A 110.0(19)
N2 C19A H19A 110.2
C18A C19A H19A 110.2
C14A C19A H19A 110.2
C15A C16A C17A 114.5(17)
C15A C16A H16C 108.6
C17A C16A H16C 108.6
C15A C16A H16D 108.6
C17A C16A H16D 108.6
H16C C16A H16D 107.6
C16A C15A C14A 108(2)
C16A C15A H15C 110.2
C14A C15A H15C 110.2
C16A C15A H15D 110.2
C14A C15A H15D 110.2
H15C C15A H15D 108.5
C17A C18A C19A 111(3)
C17A C18A H18C 109.3
C19A C18A H18C 109.3
C17A C18A H18D 109.3
C19A C18A H18D 109.3
H18C C18A H18D 108.0
C18A C17A C16A 112(2)
C18A C17A H17C 109.2
C16A C17A H17C 109.2
C18A C17A H17D 109.2
C16A C17A H17D 109.2
H17C C17A H17D 107.9

loop_
_geom_bond_atom_site_label_1
_geom_bond_atom_site_label_2
_geom_bond_distance
Mn1 N3 1.515(4)
Mn1 O2 1.908(3)
Mn1 O1 1.914(3)
Mn1 N2 1.958(3)
Mn1 N1 1.960(4)
O1 C1 1.312(5)
N1 C13 1.290(6)
N1 C14A 1.510(10)
N1 C14 1.544(10)
C1 C6 1.425(6)
C1 C2 1.444(5)
N2 C20 1.295(5)
N2 C19A 1.473(9)
N2 C19 1.573(10)
C2 C3 1.388(6)
C2 C7 1.531(6)
O2 C26 1.332(5)
C3 C4 1.414(6)
C3 H3 0.9500
C4 C5 1.375(6)
C4 N4 1.412(6)
N4 C11 1.426(7)
N4 C12 1.432(7)
C5 C6 1.419(6)
C5 H5 0.9500
N5 C23 1.421(5)
N5 C31 1.442(7)
N5 C32 1.457(6)
C6 C13 1.432(6)
C8 C7 1.542(6)
C8 H8A 0.9800
C8 H8B 0.9800
C8 H8C 0.9800
C7 C9 1.526(7)
C7 C10 1.541(6)
C9 H9A 0.9800
C9 H9B 0.9800
C9 H9C 0.9800
C10 H10A 0.9800
C10 H10B 0.9800
C10 H10C 0.9800
C11 H11A 0.9800
C11 H11B 0.9800
C11 H11C 0.9800
C13 H13 0.9500
C12 H12A 0.9800
C12 H12B 0.9800
C12 H12C 0.9800
C20 C21 1.431(6)
C20 H20 0.9500
C21 C22 1.406(5)
C21 C26 1.416(5)
C22 C23 1.373(6)
C22 H22 0.9500
C23 C24 1.416(6)
C24 C25 1.382(6)
C24 H24 0.9500
C25 C26 1.438(5)
C25 C27 1.543(6)
C27 C29 1.531(8)
C27 C30 1.541(6)
C27 C28 1.546(7)
C28 H00P 0.9800
C28 H00Q 0.9800
C28 H00R 0.9800
C29 H29A 0.9800
C29 H29B 0.9800
C29 H29C 0.9800
C30 H30A 0.9800
C30 H30B 0.9800
C30 H30C 0.9800
C31 H31A 0.9800
C31 H31B 0.9800
C31 H31C 0.9800
C32 H32A 0.9800
C32 H32B 0.9800
C32 H32C 0.9800
C14 C15 1.42(3)
C14 C19 1.496(17)
C14 H14A 1.0000
C15 C16 1.52(3)
C15 H15A 0.9900
C15 H15B 0.9900
C16 C17 1.50(3)
C16 H16A 0.9900
C16 H16B 0.9900
C17 C18 1.55(3)
C17 H17A 0.9900
C17 H17B 0.9900
C18 C19 1.57(3)
C18 H18A 0.9900
C18 H18B 0.9900
C19 H19B 1.0000
C14A C19A 1.507(19)
C14A C15A 1.59(3)
C14A H14B 1.0000
C19A C18A 1.50(3)
C19A H19A 1.0000
C16A C15A 1.51(3)
C16A C17A 1.55(3)
C16A H16C 0.9900
C16A H16D 0.9900
C15A H15C 0.9900
C15A H15D 0.9900
C18A C17A 1.50(3)
C18A H18C 0.9900
C18A H18D 0.9900
C17A H17C 0.9900
C17A H17D 0.9900
